data_2226651
loop_
_publ_author_name
'Yu, Youzhu'
'Guo, Yuhua'
'Wang, Daqi'
'Li, Dacheng'

_publ_section_title
;
 Bis(ferrocenecarboxylato-\k<i>O</i>)bis(2-pyridylmethanol-\k^2^<i>N</i>,<i>O</i>)cobalt(II)
;
_journal_coeditor_code RZ2457
_journal_issue 7
_journal_name_full 'Acta Crystallographica Section E'
_journal_page_first m753
_journal_paper_doi 10.1107/S1600536810020805
_journal_volume 66
_journal_year 2010
_chemical_formula_iupac '[Fe2 Co (C5 H5)2 (C6 H4 O2)2 (C6 H7 N O)2]'
_chemical_formula_moiety 'C34 H32 Co Fe2 N2 O6'
_chemical_formula_sum 'C34 H32 Co Fe2 N2 O6'
_chemical_formula_weight 735.25
_chemical_name_systematic
;
Bis(ferrocenecarboxylato-\k<i>O</i>)bis(2-pyridylmethanol-
\k^2^<i>N</i>,<i>O</i>)cobalt(II)
;
_space_group_IT_number 14
_symmetry_cell_setting monoclinic
_symmetry_space_group_name_Hall '-P 2yn'
_symmetry_space_group_name_H-M 'P 1 21/n 1'
_atom_sites_solution_hydrogens geom
_atom_sites_solution_primary direct
_atom_sites_solution_secondary difmap
_audit_creation_method SHELXL-97
_cell_angle_alpha 90.00
_cell_angle_beta 90.1410(10)
_cell_angle_gamma 90.00
_cell_formula_units_Z 2
_cell_length_a 12.5790(12)
_cell_length_b 7.7905(9)
_cell_length_c 15.2975(15)
_cell_measurement_reflns_used 1624
_cell_measurement_temperature 298(2)
_cell_measurement_theta_max 26.447
_cell_measurement_theta_min 2.934
_cell_volume 1499.1(3)
_computing_cell_refinement 'SAINT (Siemens, 1996)'
_computing_data_collection 'SMART (Siemens, 1996)'
_computing_data_reduction 'SAINT (Siemens, 1996)'
_computing_molecular_graphics 'SHELXTL (Sheldrick, 2008)'
_computing_publication_material 'SHELXTL (Sheldrick, 2008)'
_computing_structure_refinement 'SHELXL97 (Sheldrick, 2008)'
_computing_structure_solution 'SHELXS97 (Sheldrick, 2008)'
_diffrn_ambient_temperature 298(2)
_diffrn_measured_fraction_theta_full 0.998
_diffrn_measured_fraction_theta_max 0.998
_diffrn_measurement_device_type 'Bruker SMART 1000 CCD area-detector'
_diffrn_measurement_method 'phi and omega scans'
_diffrn_radiation_monochromator graphite
_diffrn_radiation_source 'fine-focus sealed tube'
_diffrn_radiation_type MoK\a
_diffrn_radiation_wavelength 0.71073
_diffrn_reflns_av_R_equivalents 0.0453
_diffrn_reflns_av_sigmaI/netI 0.0575
_diffrn_reflns_limit_h_max 14
_diffrn_reflns_limit_h_min -14
_diffrn_reflns_limit_k_max 9
_diffrn_reflns_limit_k_min -9
_diffrn_reflns_limit_l_max 18
_diffrn_reflns_limit_l_min -13
_diffrn_reflns_number 7475
_diffrn_reflns_theta_full 25.01
_diffrn_reflns_theta_max 25.01
_diffrn_reflns_theta_min 2.09
_exptl_absorpt_coefficient_mu 1.552
_exptl_absorpt_correction_T_max 0.6704
_exptl_absorpt_correction_T_min 0.5756
_exptl_absorpt_correction_type multi-scan
_exptl_absorpt_process_details '(SADABS; Sheldrick, 1996)'
_exptl_crystal_colour red
_exptl_crystal_density_diffrn 1.629
_exptl_crystal_density_method 'not measured'
_exptl_crystal_description block
_exptl_crystal_F_000 754
_exptl_crystal_size_max 0.40
_exptl_crystal_size_mid 0.37
_exptl_crystal_size_min 0.28
_refine_diff_density_max 0.497
_refine_diff_density_min -0.304
_refine_ls_extinction_method none
_refine_ls_goodness_of_fit_ref 1.009
_refine_ls_hydrogen_treatment constr
_refine_ls_matrix_type full
_refine_ls_number_parameters 205
_refine_ls_number_reflns 2642
_refine_ls_number_restraints 0
_refine_ls_restrained_S_all 1.009
_refine_ls_R_factor_all 0.0855
_refine_ls_R_factor_gt 0.0420
_refine_ls_shift/su_max 0.000
_refine_ls_shift/su_mean 0.000
_refine_ls_structure_factor_coef Fsqd
_refine_ls_weighting_details 'calc w=1/[\s^2^(Fo^2^)+(0.0581P)^2^+0.7962P] where P=(Fo^2^+2Fc^2^)/3'
_refine_ls_weighting_scheme calc
_refine_ls_wR_factor_gt 0.0959
_refine_ls_wR_factor_ref 0.1245
_reflns_number_gt 1651
_reflns_number_total 2642
_reflns_threshold_expression I>2sigma(I)
_cod_data_source_file rz2457.cif
_cod_data_source_block I
_cod_original_sg_symbol_H-M 'P 21/n'
_cod_database_code 2226651
_cod_database_fobs_code 2226651

loop_
_symmetry_equiv_pos_as_xyz
'x, y, z'
'-x+1/2, y+1/2, -z+1/2'
'-x, -y, -z'
'x-1/2, -y-1/2, z-1/2'

loop_
_atom_site_type_symbol
_atom_site_label
_atom_site_fract_x
_atom_site_fract_y
_atom_site_fract_z
_atom_site_U_iso_or_equiv
_atom_site_adp_type
_atom_site_calc_flag
_atom_site_refinement_flags
_atom_site_occupancy
_atom_site_disorder_assembly
_atom_site_disorder_group
Co Co1 0.0000 0.0000 0.0000 0.0433(3) Uani d S 1 . .
Fe Fe1 0.10119(5) -0.12834(9) 0.35046(4) 0.0398(2) Uani d . 1 . .
N N3 0.1164(3) 0.1549(5) -0.0649(2) 0.0447(10) Uani d . 1 . .
O O4 -0.0149(3) 0.1926(5) 0.1934(2) 0.0590(10) Uani d . 1 . .
C C5 0.1235(3) 0.1298(6) 0.3445(3) 0.0413(11) Uani d . 1 . .
H H5 0.0729 0.2187 0.3625 0.050 Uiso calc R 1 . .
O O6 -0.1077(3) 0.1896(4) 0.0475(2) 0.0546(9) Uani d . 1 . .
H H6 -0.0750 0.1887 0.0939 0.082 Uiso calc R 1 . .
O O7 0.0864(2) 0.0167(4) 0.1132(2) 0.0506(9) Uani d . 1 . .
C C8 0.0616(4) 0.0908(6) 0.1841(3) 0.0442(12) Uani d . 1 . .
C C9 0.1318(4) 0.0544(6) 0.2604(3) 0.0400(11) Uani d . 1 . .
C C10 -0.0427(4) -0.2295(7) 0.3206(3) 0.0529(13) Uani d . 1 . .
H H10 -0.0913 -0.1887 0.2749 0.063 Uiso calc R 1 . .
C C11 0.2153(3) -0.0659(7) 0.2616(3) 0.0479(13) Uani d . 1 . .
H H11 0.2382 -0.1371 0.2123 0.057 Uiso calc R 1 . .
C C12 -0.0401(4) -0.1730(7) 0.4084(3) 0.0567(15) Uani d . 1 . .
H H12 -0.0867 -0.0859 0.4342 0.068 Uiso calc R 1 . .
C C13 0.2033(4) 0.0544(7) 0.3968(3) 0.0506(13) Uani d . 1 . .
H H13 0.2165 0.0800 0.4586 0.061 Uiso calc R 1 . .
C C14 0.2592(4) -0.0674(7) 0.3461(3) 0.0549(14) Uani d . 1 . .
H H14 0.3181 -0.1398 0.3663 0.066 Uiso calc R 1 . .
C C15 0.0390(5) -0.2629(8) 0.4519(3) 0.0628(15) Uani d . 1 . .
H H15 0.0584 -0.2494 0.5136 0.075 Uiso calc R 1 . .
C C16 0.0875(5) -0.3736(7) 0.3926(4) 0.0669(16) Uani d . 1 . .
H H16 0.1466 -0.4516 0.4056 0.080 Uiso calc R 1 . .
C C17 0.0368(4) -0.3548(7) 0.3105(4) 0.0600(15) Uani d . 1 . .
H H17 0.0539 -0.4172 0.2567 0.072 Uiso calc R 1 . .
C C19 0.2825(4) 0.1471(8) -0.1388(3) 0.0591(15) Uani d . 1 . .
H H19 0.3420 0.0851 -0.1561 0.071 Uiso calc R 1 . .
C C18 0.2036(4) 0.0693(7) -0.0893(3) 0.0470(12) Uani d . 1 . .
C C22 0.1832(5) 0.4044(8) -0.1359(3) 0.0652(16) Uani d . 1 . .
H H22 0.1746 0.5195 -0.1505 0.078 Uiso calc R 1 . .
C C20 0.1064(4) 0.3190(7) -0.0874(3) 0.0562(14) Uani d . 1 . .
H H20 0.0460 0.3786 -0.0701 0.067 Uiso calc R 1 . .
C C23 0.2716(5) 0.3163(8) -0.1619(4) 0.0665(16) Uani d . 1 . .
H H23 0.3238 0.3704 -0.1949 0.080 Uiso calc R 1 . .
C C21 -0.2095(4) 0.1131(7) 0.0597(4) 0.0672(16) Uani d . 1 . .
H H21A -0.2486 0.1180 0.0050 0.081 Uiso calc R 1 . .
H H21B -0.2487 0.1792 0.1026 0.081 Uiso calc R 1 . .

loop_
_atom_site_aniso_label
_atom_site_aniso_U_11
_atom_site_aniso_U_22
_atom_site_aniso_U_33
_atom_site_aniso_U_12
_atom_site_aniso_U_13
_atom_site_aniso_U_23
Co1 0.0505(6) 0.0436(6) 0.0359(5) 0.0067(5) 0.0074(4) 0.0007(4)
Fe1 0.0420(4) 0.0437(4) 0.0338(4) -0.0004(3) 0.0057(3) -0.0016(3)
N3 0.050(2) 0.045(3) 0.039(2) 0.000(2) 0.0047(18) 0.0012(19)
O4 0.060(2) 0.064(2) 0.053(2) 0.019(2) -0.0047(17) -0.0092(18)
C5 0.042(3) 0.038(3) 0.043(3) -0.009(2) 0.008(2) -0.007(2)
O6 0.057(2) 0.050(2) 0.056(2) 0.0128(17) -0.0021(17) 0.0002(17)
O7 0.054(2) 0.062(2) 0.0353(19) 0.0065(18) 0.0044(15) -0.0044(17)
C8 0.048(3) 0.041(3) 0.044(3) -0.008(3) 0.007(2) 0.006(2)
C9 0.037(3) 0.044(3) 0.039(3) -0.004(2) 0.010(2) 0.001(2)
C10 0.046(3) 0.056(3) 0.056(3) -0.012(3) 0.001(2) 0.004(3)
C11 0.039(3) 0.064(3) 0.040(3) -0.003(2) 0.013(2) -0.003(2)
C12 0.052(3) 0.063(4) 0.055(4) -0.017(3) 0.024(3) -0.006(3)
C13 0.051(3) 0.066(4) 0.036(3) -0.014(3) 0.001(2) -0.008(2)
C14 0.038(3) 0.078(4) 0.049(3) 0.002(3) 0.000(2) -0.003(3)
C15 0.081(4) 0.067(4) 0.040(3) -0.023(3) 0.000(3) 0.015(3)
C16 0.087(4) 0.044(3) 0.069(4) 0.003(3) 0.003(3) 0.009(3)
C17 0.071(4) 0.050(3) 0.060(4) -0.013(3) 0.005(3) -0.011(3)
C19 0.046(3) 0.073(4) 0.059(4) -0.008(3) 0.002(3) -0.013(3)
C18 0.046(3) 0.048(3) 0.047(3) -0.001(3) 0.001(2) -0.007(2)
C22 0.089(5) 0.053(4) 0.053(4) -0.018(3) 0.004(3) -0.001(3)
C20 0.071(4) 0.051(3) 0.046(3) 0.002(3) 0.010(3) -0.005(3)
C23 0.070(4) 0.075(5) 0.054(4) -0.029(3) 0.008(3) -0.010(3)
C21 0.049(3) 0.068(4) 0.085(4) 0.013(3) 0.001(3) -0.004(3)

loop_
_atom_type_symbol
_atom_type_description
_atom_type_scat_dispersion_real
_atom_type_scat_dispersion_imag
_atom_type_scat_source
C C 0.0033 0.0016 'International Tables Vol C Tables 4.2.6.8 and 6.1.1.4'
H H 0.0000 0.0000 'International Tables Vol C Tables 4.2.6.8 and 6.1.1.4'
O O 0.0106 0.0060 'International Tables Vol C Tables 4.2.6.8 and 6.1.1.4'
N N 0.0061 0.0033 'International Tables Vol C Tables 4.2.6.8 and 6.1.1.4'
Fe Fe 0.3463 0.8444 'International Tables Vol C Tables 4.2.6.8 and 6.1.1.4'
Co Co 0.3494 0.9721 'International Tables Vol C Tables 4.2.6.8 and 6.1.1.4'

loop_
_geom_angle_atom_site_label_1
_geom_angle_atom_site_label_2
_geom_angle_atom_site_label_3
_geom_angle_site_symmetry_1
_geom_angle_site_symmetry_3
_geom_angle
_geom_angle_publ_flag
O7 Co1 O7 3 . 180.0(2) ?
O7 Co1 O6 3 3 90.26(12) ?
O7 Co1 O6 . 3 89.74(12) ?
O7 Co1 O6 3 . 89.74(12) ?
O7 Co1 O6 . . 90.26(12) ?
O6 Co1 O6 3 . 180.0(2) ?
O7 Co1 N3 3 3 89.65(14) ?
O7 Co1 N3 . 3 90.35(14) ?
O6 Co1 N3 3 3 101.73(14) ?
O6 Co1 N3 . 3 78.27(14) ?
O7 Co1 N3 3 . 90.35(14) ?
O7 Co1 N3 . . 89.65(14) ?
O6 Co1 N3 3 . 78.27(14) ?
O6 Co1 N3 . . 101.73(14) ?
N3 Co1 N3 3 . 180.0(3) ?
C12 Fe1 C9 . . 126.2(2) ?
C12 Fe1 C16 . . 67.8(2) ?
C9 Fe1 C16 . . 154.1(2) ?
C12 Fe1 C10 . . 40.91(19) ?
C9 Fe1 C10 . . 107.01(19) ?
C16 Fe1 C10 . . 68.1(2) ?
C12 Fe1 C15 . . 40.1(2) ?
C9 Fe1 C15 . . 163.7(2) ?
C16 Fe1 C15 . . 40.2(2) ?
C10 Fe1 C15 . . 68.0(2) ?
C12 Fe1 C5 . . 108.2(2) ?
C9 Fe1 C5 . . 40.98(17) ?
C16 Fe1 C5 . . 163.8(2) ?
C10 Fe1 C5 . . 119.9(2) ?
C15 Fe1 C5 . . 126.8(2) ?
C12 Fe1 C17 . . 68.4(2) ?
C9 Fe1 C17 . . 118.9(2) ?
C16 Fe1 C17 . . 40.8(2) ?
C10 Fe1 C17 . . 40.5(2) ?
C15 Fe1 C17 . . 68.2(2) ?
C5 Fe1 C17 . . 154.1(2) ?
C12 Fe1 C11 . . 163.0(2) ?
C9 Fe1 C11 . . 40.62(18) ?
C16 Fe1 C11 . . 119.9(2) ?
C10 Fe1 C11 . . 125.0(2) ?
C15 Fe1 C11 . . 154.9(2) ?
C5 Fe1 C11 . . 68.70(19) ?
C17 Fe1 C11 . . 106.7(2) ?
C12 Fe1 C13 . . 121.4(2) ?
C9 Fe1 C13 . . 67.95(19) ?
C16 Fe1 C13 . . 127.0(2) ?
C10 Fe1 C13 . . 155.5(2) ?
C15 Fe1 C13 . . 109.7(2) ?
C5 Fe1 C13 . . 40.49(18) ?
C17 Fe1 C13 . . 163.3(2) ?
C11 Fe1 C13 . . 67.80(19) ?
C12 Fe1 C14 . . 155.7(2) ?
C9 Fe1 C14 . . 68.1(2) ?
C16 Fe1 C14 . . 108.2(2) ?
C10 Fe1 C14 . . 162.0(2) ?
C15 Fe1 C14 . . 121.4(2) ?
C5 Fe1 C14 . . 68.6(2) ?
C17 Fe1 C14 . . 125.3(2) ?
C11 Fe1 C14 . . 40.24(18) ?
C13 Fe1 C14 . . 40.5(2) ?
C20 N3 C18 . . 118.9(4) ?
C20 N3 Co1 . . 126.7(3) ?
C18 N3 Co1 . . 114.2(3) ?
C13 C5 C9 . . 106.7(4) ?
C13 C5 Fe1 . . 70.2(3) ?
C9 C5 Fe1 . . 69.0(3) ?
C13 C5 H5 . . 126.6 ?
C9 C5 H5 . . 126.6 ?
Fe1 C5 H5 . . 126.6 ?
C21 O6 Co1 . . 109.1(3) ?
C21 O6 H6 . . 109.5 ?
Co1 O6 H6 . . 88.3 ?
C8 O7 Co1 . . 128.4(3) ?
O4 C8 O7 . . 125.0(4) ?
O4 C8 C9 . . 119.0(4) ?
O7 C8 C9 . . 116.0(4) ?
C11 C9 C5 . . 108.7(4) ?
C11 C9 C8 . . 125.3(4) ?
C5 C9 C8 . . 126.0(4) ?
C11 C9 Fe1 . . 70.4(3) ?
C5 C9 Fe1 . . 70.0(3) ?
C8 C9 Fe1 . . 123.7(3) ?
C17 C10 C12 . . 107.8(5) ?
C17 C10 Fe1 . . 70.1(3) ?
C12 C10 Fe1 . . 69.3(3) ?
C17 C10 H10 . . 126.1 ?
C12 C10 H10 . . 126.1 ?
Fe1 C10 H10 . . 126.1 ?
C14 C11 C9 . . 108.0(4) ?
C14 C11 Fe1 . . 70.2(3) ?
C9 C11 Fe1 . . 69.0(3) ?
C14 C11 H11 . . 126.0 ?
C9 C11 H11 . . 126.0 ?
Fe1 C11 H11 . . 126.0 ?
C15 C12 C10 . . 108.3(5) ?
C15 C12 Fe1 . . 70.5(3) ?
C10 C12 Fe1 . . 69.8(3) ?
C15 C12 H12 . . 125.9 ?
C10 C12 H12 . . 125.9 ?
Fe1 C12 H12 . . 125.9 ?
C5 C13 C14 . . 108.8(4) ?
C5 C13 Fe1 . . 69.4(3) ?
C14 C13 Fe1 . . 69.8(3) ?
C5 C13 H13 . . 125.6 ?
C14 C13 H13 . . 125.6 ?
Fe1 C13 H13 . . 125.6 ?
C11 C14 C13 . . 107.7(4) ?
C11 C14 Fe1 . . 69.6(3) ?
C13 C14 Fe1 . . 69.7(3) ?
C11 C14 H14 . . 126.2 ?
C13 C14 H14 . . 126.2 ?
Fe1 C14 H14 . . 126.2 ?
C12 C15 C16 . . 108.4(5) ?
C12 C15 Fe1 . . 69.5(3) ?
C16 C15 Fe1 . . 69.6(3) ?
C12 C15 H15 . . 125.8 ?
C16 C15 H15 . . 125.8 ?
Fe1 C15 H15 . . 125.8 ?
C15 C16 C17 . . 108.4(5) ?
C15 C16 Fe1 . . 70.2(3) ?
C17 C16 Fe1 . . 70.0(3) ?
C15 C16 H16 . . 125.8 ?
C17 C16 H16 . . 125.8 ?
Fe1 C16 H16 . . 125.8 ?
C10 C17 C16 . . 107.1(5) ?
C10 C17 Fe1 . . 69.4(3) ?
C16 C17 Fe1 . . 69.2(3) ?
C10 C17 H17 . . 126.5 ?
C16 C17 H17 . . 126.5 ?
Fe1 C17 H17 . . 126.5 ?
C23 C19 C18 . . 119.3(5) ?
C23 C19 H19 . . 120.4 ?
C18 C19 H19 . . 120.4 ?
N3 C18 C19 . . 121.5(5) ?
N3 C18 C21 . 3 115.4(5) ?
C19 C18 C21 . 3 123.1(5) ?
C23 C22 C20 . . 118.8(6) ?
C23 C22 H22 . . 120.6 ?
C20 C22 H22 . . 120.6 ?
N3 C20 C22 . . 122.3(5) ?
N3 C20 H20 . . 118.9 ?
C22 C20 H20 . . 118.9 ?
C22 C23 C19 . . 119.2(5) ?
C22 C23 H23 . . 120.4 ?
C19 C23 H23 . . 120.4 ?
O6 C21 C18 . 3 113.2(4) ?
O6 C21 H21A . . 108.9 ?
C18 C21 H21A 3 . 108.9 ?
O6 C21 H21B . . 108.9 ?
C18 C21 H21B 3 . 108.9 ?
H21A C21 H21B . . 107.8 ?

loop_
_geom_bond_atom_site_label_1
_geom_bond_atom_site_label_2
_geom_bond_site_symmetry_2
_geom_bond_distance
_geom_bond_publ_flag
Co1 O7 3 2.046(3) ?
Co1 O7 . 2.046(3) ?
Co1 O6 3 2.133(3) ?
Co1 O6 . 2.133(3) ?
Co1 N3 3 2.142(4) ?
Co1 N3 . 2.142(4) ?
Fe1 C12 . 2.018(5) ?
Fe1 C9 . 2.019(5) ?
Fe1 C16 . 2.024(5) ?
Fe1 C10 . 2.026(5) ?
Fe1 C15 . 2.031(5) ?
Fe1 C5 . 2.033(5) ?
Fe1 C17 . 2.034(5) ?
Fe1 C11 . 2.038(4) ?
Fe1 C13 . 2.043(5) ?
Fe1 C14 . 2.045(5) ?
N3 C20 . 1.330(6) ?
N3 C18 . 1.338(6) ?
O4 C8 . 1.255(5) ?
C5 C13 . 1.411(6) ?
C5 C9 . 1.418(6) ?
C5 H5 . 0.9800 ?
O6 C21 . 1.424(6) ?
O6 H6 . 0.8200 ?
O7 C8 . 1.269(5) ?
C8 C9 . 1.488(6) ?
C9 C11 . 1.408(6) ?
C10 C17 . 1.406(7) ?
C10 C12 . 1.413(7) ?
C10 H10 . 0.9800 ?
C11 C14 . 1.405(6) ?
C11 H11 . 0.9800 ?
C12 C15 . 1.386(7) ?
C12 H12 . 0.9800 ?
C13 C14 . 1.415(7) ?
C13 H13 . 0.9800 ?
C14 H14 . 0.9800 ?
C15 C16 . 1.393(7) ?
C15 H15 . 0.9800 ?
C16 C17 . 1.414(7) ?
C16 H16 . 0.9800 ?
C17 H17 . 0.9800 ?
C19 C23 . 1.371(8) ?
C19 C18 . 1.388(7) ?
C19 H19 . 0.9300 ?
C18 C21 3 1.493(7) ?
C22 C23 . 1.367(8) ?
C22 C20 . 1.389(7) ?
C22 H22 . 0.9300 ?
C20 H20 . 0.9300 ?
C23 H23 . 0.9300 ?
C21 C18 3 1.493(7) ?
C21 H21A . 0.9700 ?
C21 H21B . 0.9700 ?

loop_
_geom_hbond_atom_site_label_D
_geom_hbond_atom_site_label_H
_geom_hbond_atom_site_label_A
_geom_hbond_site_symmetry_A
_geom_hbond_distance_DH
_geom_hbond_distance_HA
_geom_hbond_distance_DA
_geom_hbond_angle_DHA
O6 H6 O4 . 0.82 1.70 2.516(5) 176

loop_
_geom_torsion_atom_site_label_1
_geom_torsion_atom_site_label_2
_geom_torsion_atom_site_label_3
_geom_torsion_atom_site_label_4
_geom_torsion_site_symmetry_1
_geom_torsion_site_symmetry_2
_geom_torsion_site_symmetry_3
_geom_torsion_site_symmetry_4
_geom_torsion
_geom_torsion_publ_flag
O7 Co1 N3 C20 3 . . . 74.7(4) ?
O7 Co1 N3 C20 . . . . -105.3(4) ?
O6 Co1 N3 C20 3 . . . 164.9(4) ?
O6 Co1 N3 C20 . . . . -15.1(4) ?
O7 Co1 N3 C18 3 . . . -100.3(3) ?
O7 Co1 N3 C18 . . . . 79.7(3) ?
O6 Co1 N3 C18 3 . . . -10.1(3) ?
O6 Co1 N3 C18 . . . . 169.9(3) ?
C12 Fe1 C5 C13 . . . . 117.4(3) ?
C9 Fe1 C5 C13 . . . . -117.8(4) ?
C16 Fe1 C5 C13 . . . . 44.6(9) ?
C10 Fe1 C5 C13 . . . . 160.6(3) ?
C15 Fe1 C5 C13 . . . . 76.9(4) ?
C17 Fe1 C5 C13 . . . . -164.7(4) ?
C11 Fe1 C5 C13 . . . . -80.3(3) ?
C14 Fe1 C5 C13 . . . . -37.0(3) ?
C12 Fe1 C5 C9 . . . . -124.8(3) ?
C16 Fe1 C5 C9 . . . . 162.5(7) ?
C10 Fe1 C5 C9 . . . . -81.6(3) ?
C15 Fe1 C5 C9 . . . . -165.3(3) ?
C17 Fe1 C5 C9 . . . . -46.9(6) ?
C11 Fe1 C5 C9 . . . . 37.5(3) ?
C13 Fe1 C5 C9 . . . . 117.8(4) ?
C14 Fe1 C5 C9 . . . . 80.8(3) ?
O7 Co1 O6 C21 3 . . . 65.6(3) ?
O7 Co1 O6 C21 . . . . -114.4(3) ?
N3 Co1 O6 C21 . . . . 155.9(3) ?
O6 Co1 O7 C8 3 . . . -168.1(4) ?
O6 Co1 O7 C8 . . . . 11.9(4) ?
N3 Co1 O7 C8 3 . . . -66.4(4) ?
N3 Co1 O7 C8 . . . . 113.6(4) ?
Co1 O7 C8 O4 . . . . -12.2(7) ?
Co1 O7 C8 C9 . . . . 169.2(3) ?
C13 C5 C9 C11 . . . . 0.3(5) ?
Fe1 C5 C9 C11 . . . . -60.0(3) ?
C13 C5 C9 C8 . . . . 178.1(4) ?
Fe1 C5 C9 C8 . . . . 117.8(5) ?
C13 C5 C9 Fe1 . . . . 60.3(3) ?
O4 C8 C9 C11 . . . . 175.0(4) ?
O7 C8 C9 C11 . . . . -6.4(7) ?
O4 C8 C9 C5 . . . . -2.5(7) ?
O7 C8 C9 C5 . . . . 176.1(4) ?
O4 C8 C9 Fe1 . . . . 86.2(5) ?
O7 C8 C9 Fe1 . . . . -95.2(5) ?
C12 Fe1 C9 C11 . . . . -165.3(3) ?
C16 Fe1 C9 C11 . . . . -49.5(6) ?
C10 Fe1 C9 C11 . . . . -124.3(3) ?
C15 Fe1 C9 C11 . . . . 166.1(7) ?
C5 Fe1 C9 C11 . . . . 119.4(4) ?
C17 Fe1 C9 C11 . . . . -82.0(3) ?
C13 Fe1 C9 C11 . . . . 81.1(3) ?
C14 Fe1 C9 C11 . . . . 37.3(3) ?
C12 Fe1 C9 C5 . . . . 75.3(3) ?
C16 Fe1 C9 C5 . . . . -168.9(5) ?
C10 Fe1 C9 C5 . . . . 116.2(3) ?
C15 Fe1 C9 C5 . . . . 46.6(8) ?
C17 Fe1 C9 C5 . . . . 158.6(3) ?
C11 Fe1 C9 C5 . . . . -119.4(4) ?
C13 Fe1 C9 C5 . . . . -38.3(3) ?
C14 Fe1 C9 C5 . . . . -82.1(3) ?
C12 Fe1 C9 C8 . . . . -45.3(5) ?
C16 Fe1 C9 C8 . . . . 70.5(7) ?
C10 Fe1 C9 C8 . . . . -4.3(4) ?
C15 Fe1 C9 C8 . . . . -73.9(9) ?
C5 Fe1 C9 C8 . . . . -120.6(5) ?
C17 Fe1 C9 C8 . . . . 38.0(5) ?
C11 Fe1 C9 C8 . . . . 120.0(5) ?
C13 Fe1 C9 C8 . . . . -158.9(4) ?
C14 Fe1 C9 C8 . . . . 157.3(5) ?
C12 Fe1 C10 C17 . . . . -119.0(5) ?
C9 Fe1 C10 C17 . . . . 114.8(3) ?
C16 Fe1 C10 C17 . . . . -38.2(3) ?
C15 Fe1 C10 C17 . . . . -81.7(4) ?
C5 Fe1 C10 C17 . . . . 157.5(3) ?
C11 Fe1 C10 C17 . . . . 73.8(4) ?
C13 Fe1 C10 C17 . . . . -171.2(4) ?
C14 Fe1 C10 C17 . . . . 43.5(8) ?
C9 Fe1 C10 C12 . . . . -126.2(3) ?
C16 Fe1 C10 C12 . . . . 80.9(4) ?
C15 Fe1 C10 C12 . . . . 37.4(3) ?
C5 Fe1 C10 C12 . . . . -83.4(4) ?
C17 Fe1 C10 C12 . . . . 119.0(5) ?
C11 Fe1 C10 C12 . . . . -167.2(3) ?
C13 Fe1 C10 C12 . . . . -52.1(6) ?
C14 Fe1 C10 C12 . . . . 162.5(7) ?
C5 C9 C11 C14 . . . . 0.3(5) ?
C8 C9 C11 C14 . . . . -177.6(4) ?
Fe1 C9 C11 C14 . . . . -59.5(3) ?
C5 C9 C11 Fe1 . . . . 59.8(3) ?
C8 C9 C11 Fe1 . . . . -118.1(4) ?
C12 Fe1 C11 C14 . . . . 164.1(7) ?
C9 Fe1 C11 C14 . . . . 119.4(4) ?
C16 Fe1 C11 C14 . . . . -83.1(4) ?
C10 Fe1 C11 C14 . . . . -166.1(3) ?
C15 Fe1 C11 C14 . . . . -51.4(6) ?
C5 Fe1 C11 C14 . . . . 81.6(3) ?
C17 Fe1 C11 C14 . . . . -125.4(3) ?
C13 Fe1 C11 C14 . . . . 37.9(3) ?
C12 Fe1 C11 C9 . . . . 44.7(8) ?
C16 Fe1 C11 C9 . . . . 157.5(3) ?
C10 Fe1 C11 C9 . . . . 74.5(4) ?
C15 Fe1 C11 C9 . . . . -170.8(5) ?
C5 Fe1 C11 C9 . . . . -37.8(3) ?
C17 Fe1 C11 C9 . . . . 115.2(3) ?
C13 Fe1 C11 C9 . . . . -81.5(3) ?
C14 Fe1 C11 C9 . . . . -119.4(4) ?
C17 C10 C12 C15 . . . . -0.5(6) ?
Fe1 C10 C12 C15 . . . . -60.2(4) ?
C17 C10 C12 Fe1 . . . . 59.7(3) ?
C9 Fe1 C12 C15 . . . . -167.9(3) ?
C16 Fe1 C12 C15 . . . . 37.2(3) ?
C10 Fe1 C12 C15 . . . . 119.0(5) ?
C5 Fe1 C12 C15 . . . . -126.0(3) ?
C17 Fe1 C12 C15 . . . . 81.3(4) ?
C11 Fe1 C12 C15 . . . . 157.5(7) ?
C13 Fe1 C12 C15 . . . . -83.6(4) ?
C14 Fe1 C12 C15 . . . . -48.0(7) ?
C9 Fe1 C12 C10 . . . . 73.1(4) ?
C16 Fe1 C12 C10 . . . . -81.8(3) ?
C15 Fe1 C12 C10 . . . . -119.0(5) ?
C5 Fe1 C12 C10 . . . . 115.0(3) ?
C17 Fe1 C12 C10 . . . . -37.7(3) ?
C11 Fe1 C12 C10 . . . . 38.5(9) ?
C13 Fe1 C12 C10 . . . . 157.4(3) ?
C14 Fe1 C12 C10 . . . . -167.0(5) ?
C9 C5 C13 C14 . . . . -0.7(5) ?
Fe1 C5 C13 C14 . . . . 58.8(4) ?
C9 C5 C13 Fe1 . . . . -59.5(3) ?
C12 Fe1 C13 C5 . . . . -81.2(3) ?
C9 Fe1 C13 C5 . . . . 38.7(3) ?
C16 Fe1 C13 C5 . . . . -165.8(3) ?
C10 Fe1 C13 C5 . . . . -43.9(6) ?
C15 Fe1 C13 C5 . . . . -124.0(3) ?
C17 Fe1 C13 C5 . . . . 156.4(6) ?
C11 Fe1 C13 C5 . . . . 82.7(3) ?
C14 Fe1 C13 C5 . . . . 120.4(4) ?
C12 Fe1 C13 C14 . . . . 158.4(3) ?
C9 Fe1 C13 C14 . . . . -81.7(3) ?
C16 Fe1 C13 C14 . . . . 73.8(4) ?
C10 Fe1 C13 C14 . . . . -164.3(4) ?
C15 Fe1 C13 C14 . . . . 115.6(3) ?
C5 Fe1 C13 C14 . . . . -120.4(4) ?
C17 Fe1 C13 C14 . . . . 36.0(8) ?
C11 Fe1 C13 C14 . . . . -37.7(3) ?
C9 C11 C14 C13 . . . . -0.8(5) ?
Fe1 C11 C14 C13 . . . . -59.5(3) ?
C9 C11 C14 Fe1 . . . . 58.8(3) ?
C5 C13 C14 C11 . . . . 0.9(6) ?
Fe1 C13 C14 C11 . . . . 59.5(3) ?
C5 C13 C14 Fe1 . . . . -58.5(3) ?
C12 Fe1 C14 C11 . . . . -168.8(5) ?
C9 Fe1 C14 C11 . . . . -37.7(3) ?
C16 Fe1 C14 C11 . . . . 115.0(3) ?
C10 Fe1 C14 C11 . . . . 39.8(8) ?
C15 Fe1 C14 C11 . . . . 157.2(3) ?
C5 Fe1 C14 C11 . . . . -81.9(3) ?
C17 Fe1 C14 C11 . . . . 73.0(4) ?
C13 Fe1 C14 C11 . . . . -118.9(4) ?
C12 Fe1 C14 C13 . . . . -49.9(7) ?
C9 Fe1 C14 C13 . . . . 81.2(3) ?
C16 Fe1 C14 C13 . . . . -126.1(3) ?
C10 Fe1 C14 C13 . . . . 158.7(6) ?
C15 Fe1 C14 C13 . . . . -83.9(4) ?
C5 Fe1 C14 C13 . . . . 37.0(3) ?
C17 Fe1 C14 C13 . . . . -168.1(3) ?
C11 Fe1 C14 C13 . . . . 118.9(4) ?
C10 C12 C15 C16 . . . . 0.9(6) ?
Fe1 C12 C15 C16 . . . . -59.0(4) ?
C10 C12 C15 Fe1 . . . . 59.8(3) ?
C9 Fe1 C15 C12 . . . . 37.0(9) ?
C16 Fe1 C15 C12 . . . . -119.9(5) ?
C10 Fe1 C15 C12 . . . . -38.1(3) ?
C5 Fe1 C15 C12 . . . . 73.5(4) ?
C17 Fe1 C15 C12 . . . . -82.0(3) ?
C11 Fe1 C15 C12 . . . . -164.7(4) ?
C13 Fe1 C15 C12 . . . . 115.7(3) ?
C14 Fe1 C15 C12 . . . . 159.0(3) ?
C12 Fe1 C15 C16 . . . . 119.9(5) ?
C9 Fe1 C15 C16 . . . . 156.8(7) ?
C10 Fe1 C15 C16 . . . . 81.7(4) ?
C5 Fe1 C15 C16 . . . . -166.6(3) ?
C17 Fe1 C15 C16 . . . . 37.9(3) ?
C11 Fe1 C15 C16 . . . . -44.9(6) ?
C13 Fe1 C15 C16 . . . . -124.4(4) ?
C14 Fe1 C15 C16 . . . . -81.1(4) ?
C12 C15 C16 C17 . . . . -0.9(6) ?
Fe1 C15 C16 C17 . . . . -59.7(4) ?
C12 C15 C16 Fe1 . . . . 58.9(4) ?
C12 Fe1 C16 C15 . . . . -37.1(3) ?
C9 Fe1 C16 C15 . . . . -165.4(4) ?
C10 Fe1 C16 C15 . . . . -81.4(4) ?
C5 Fe1 C16 C15 . . . . 41.5(9) ?
C17 Fe1 C16 C15 . . . . -119.3(5) ?
C11 Fe1 C16 C15 . . . . 159.8(3) ?
C13 Fe1 C16 C15 . . . . 76.3(4) ?
C14 Fe1 C16 C15 . . . . 117.4(4) ?
C12 Fe1 C16 C17 . . . . 82.2(4) ?
C9 Fe1 C16 C17 . . . . -46.1(6) ?
C10 Fe1 C16 C17 . . . . 37.9(3) ?
C15 Fe1 C16 C17 . . . . 119.3(5) ?
C5 Fe1 C16 C17 . . . . 160.8(7) ?
C11 Fe1 C16 C17 . . . . -80.9(4) ?
C13 Fe1 C16 C17 . . . . -164.4(3) ?
C14 Fe1 C16 C17 . . . . -123.3(3) ?
C12 C10 C17 C16 . . . . 0.0(6) ?
Fe1 C10 C17 C16 . . . . 59.2(4) ?
C12 C10 C17 Fe1 . . . . -59.2(3) ?
C15 C16 C17 C10 . . . . 0.5(6) ?
Fe1 C16 C17 C10 . . . . -59.3(4) ?
C15 C16 C17 Fe1 . . . . 59.8(4) ?
C12 Fe1 C17 C10 . . . . 38.0(3) ?
C9 Fe1 C17 C10 . . . . -82.5(3) ?
C16 Fe1 C17 C10 . . . . 118.6(5) ?
C15 Fe1 C17 C10 . . . . 81.3(3) ?
C5 Fe1 C17 C10 . . . . -49.3(6) ?
C11 Fe1 C17 C10 . . . . -124.8(3) ?
C13 Fe1 C17 C10 . . . . 167.2(6) ?
C14 Fe1 C17 C10 . . . . -164.9(3) ?
C12 Fe1 C17 C16 . . . . -80.6(4) ?
C9 Fe1 C17 C16 . . . . 158.9(3) ?
C10 Fe1 C17 C16 . . . . -118.6(5) ?
C15 Fe1 C17 C16 . . . . -37.3(3) ?
C5 Fe1 C17 C16 . . . . -167.9(4) ?
C11 Fe1 C17 C16 . . . . 116.6(4) ?
C13 Fe1 C17 C16 . . . . 48.6(9) ?
C14 Fe1 C17 C16 . . . . 76.5(4) ?
C20 N3 C18 C19 . . . . -1.2(7) ?
Co1 N3 C18 C19 . . . . 174.3(4) ?
C20 N3 C18 C21 . . . 3 178.7(4) ?
Co1 N3 C18 C21 . . . 3 -5.8(5) ?
C23 C19 C18 N3 . . . . 1.1(8) ?
C23 C19 C18 C21 . . . 3 -178.8(5) ?
C18 N3 C20 C22 . . . . 0.4(7) ?
Co1 N3 C20 C22 . . . . -174.5(4) ?
C23 C22 C20 N3 . . . . 0.5(8) ?
C20 C22 C23 C19 . . . . -0.6(8) ?
C18 C19 C23 C22 . . . . -0.2(8) ?
Co1 O6 C21 C18 . . . 3 34.6(5) ?
